data_7125591
loop_
_publ_author_name
'Wenzel, Marco'
'Knapp, Quintin W.'
'Plieger, Paul G.'

_publ_section_title
;
 A bis-salicylaldoximato-copper(II) receptor for selective sulfate uptake.
;
_journal_issue 1
_journal_name_full 'Chemical communications (Cambridge, England)'
_journal_page_first 499
_journal_page_last 501
_journal_paper_doi 10.1039/c0cc02230f
_journal_volume 47
_journal_year 2011
_chemical_formula_moiety 'C64 H100 Cu2 N8 O12 S, 2(C H4 O), 2(Cl)'
_chemical_formula_sum 'C66 H108 Cl2 Cu2 N8 O14 S'
_chemical_formula_weight 1467.64
_space_group_IT_number 14
_space_group_name_Hall '-P 2ybc'
_space_group_name_H-M_alt 'P 1 21/c 1'
_symmetry_cell_setting monoclinic
_symmetry_space_group_name_Hall '-P 2ybc'
_symmetry_space_group_name_H-M 'P 1 21/c 1'
_atom_sites_solution_hydrogens geom
_atom_sites_solution_primary direct
_atom_sites_solution_secondary difmap
_audit_creation_method SHELXL-97
_cell_angle_alpha 90.00
_cell_angle_beta 109.52(3)
_cell_angle_gamma 90.00
_cell_formula_units_Z 4
_cell_length_a 19.805(4)
_cell_length_b 20.320(4)
_cell_length_c 21.840(4)
_cell_measurement_reflns_used 22177
_cell_measurement_temperature 100(2)
_cell_measurement_theta_max 72.05
_cell_measurement_theta_min 6.8
_cell_volume 8284(3)
_computing_cell_refinement 'FS Process (Rigaku, 1998)'
_computing_data_collection 'Crystal Clear (Rigaku, 2005)'
_computing_data_reduction 'FS Process (Rigaku, 1998)'
_computing_structure_refinement 'SHELXL-97 (Sheldrick, 1997)'
_computing_structure_solution 'SHELXS-97 (Sheldrick, 1990)'
_diffrn_ambient_temperature 100(2)
_diffrn_detector_area_resol_mean 10.0000
_diffrn_measured_fraction_theta_full 0.992
_diffrn_measured_fraction_theta_max 0.992
_diffrn_measurement_device_type 'Rigaku Spider'
_diffrn_measurement_method 'profile data from \w-scans'
_diffrn_radiation_monochromator 'confocal optics'
_diffrn_radiation_source 'ratating anode'
_diffrn_radiation_type CuK\a
_diffrn_radiation_wavelength 1.54178
_diffrn_reflns_av_R_equivalents 0.0772
_diffrn_reflns_av_sigmaI/netI 0.0755
_diffrn_reflns_limit_h_max 23
_diffrn_reflns_limit_h_min -23
_diffrn_reflns_limit_k_max 18
_diffrn_reflns_limit_k_min -23
_diffrn_reflns_limit_l_max 25
_diffrn_reflns_limit_l_min -24
_diffrn_reflns_number 72361
_diffrn_reflns_theta_full 65.08
_diffrn_reflns_theta_max 65.08
_diffrn_reflns_theta_min 6.81
_exptl_absorpt_coefficient_mu 1.933
_exptl_absorpt_correction_T_max 0.9095
_exptl_absorpt_correction_T_min 0.5947
_exptl_absorpt_correction_type multi-scan
_exptl_absorpt_process_details Empirical
_exptl_crystal_colour green
_exptl_crystal_density_diffrn 1.177
_exptl_crystal_density_method 'not measured'
_exptl_crystal_description plate
_exptl_crystal_F_000 3120
_exptl_crystal_size_max 0.30
_exptl_crystal_size_mid 0.20
_exptl_crystal_size_min 0.05
_platon_squeeze_details
;
234 electrons per cell were squeezed out corresponding to 13 MeOH per cell
;
_refine_diff_density_max 0.925
_refine_diff_density_min -0.446
_refine_diff_density_rms 0.082
_refine_ls_extinction_method none
_refine_ls_goodness_of_fit_ref 0.997
_refine_ls_hydrogen_treatment constr
_refine_ls_matrix_type full
_refine_ls_number_parameters 852
_refine_ls_number_reflns 14014
_refine_ls_number_restraints 1
_refine_ls_restrained_S_all 0.998
_refine_ls_R_factor_all 0.0821
_refine_ls_R_factor_gt 0.0650
_refine_ls_shift/su_max 0.018
_refine_ls_shift/su_mean 0.003
_refine_ls_structure_factor_coef Fsqd
_refine_ls_weighting_details 'calc w=1/[\s^2^(Fo^2^)+(0.1188P)^2^+0.0000P] where P=(Fo^2^+2Fc^2^)/3'
_refine_ls_weighting_scheme calc
_refine_ls_wR_factor_gt 0.1820
_refine_ls_wR_factor_ref 0.1946
_reflns_number_gt 9908
_reflns_number_total 14014
_reflns_threshold_expression >2sigma(I)
_cod_data_source_file c0cc02230f.txt
_cod_data_source_block rf19
_cod_depositor_comments
;
The following automatic conversions were performed:

data item '_exptl_absorpt_correction_type' value 'Multi-scan' was
changed to 'multi-scan' in accordance with the
/home/saulius/struct/COD-crude-data/automatic-downloads/DataCite-retrospective/RSC/depositions/lib/dictionaries/cif_core.dic
dictionary named 'cif_core.dic' version 2.4.2 last updated on
2011-04-26.

Automatic conversion script
Id: cif_fix_values 6909 2019-04-08 15:41:33Z antanas 
;
_cod_original_cell_volume 8283(3)
_cod_original_sg_symbol_H-M 'p 21/c'
_cod_database_code 7125591

loop_
_symmetry_equiv_pos_as_xyz
'x, y, z'
'-x, y+1/2, -z+1/2'
'-x, -y, -z'
'x, -y-1/2, z-1/2'

loop_
_atom_site_label
_atom_site_type_symbol
_atom_site_fract_x
_atom_site_fract_y
_atom_site_fract_z
_atom_site_U_iso_or_equiv
_atom_site_adp_type
_atom_site_occupancy
_atom_site_symmetry_multiplicity
_atom_site_calc_flag
_atom_site_refinement_flags
_atom_site_disorder_assembly
_atom_site_disorder_group
Cu1 Cu 0.42838(2) 0.29266(2) 0.24846(2) 0.03088(16) Uani 1 1 d . . .
O1 O 0.39526(13) 0.07677(12) 0.19862(12) 0.0443(6) Uani 1 1 d . . .
Cl1 Cl 0.67116(6) 0.20036(7) 0.03814(5) 0.0725(4) Uani 1 1 d . . .
Cl2 Cl 0.17973(7) 0.16847(8) 0.45863(6) 0.0736(4) Uani 0.90 1 d P A 1
Cl3 Cl 0.1998(10) 0.0957(10) 0.4783(9) 0.130(6) Uani 0.10 1 d P B 2
Cu2 Cu 0.41764(2) -0.03136(3) 0.22576(2) 0.03520(17) Uani 1 1 d . . .
O2 O 0.41782(14) 0.19246(12) 0.19769(12) 0.0483(7) Uani 1 1 d . . .
S3 S 0.43077(4) 0.13313(4) 0.23915(4) 0.0322(2) Uani 1 1 d . . .
O3 O 0.50902(13) 0.12232(12) 0.26427(12) 0.0475(7) Uani 1 1 d . . .
O4 O 0.40358(14) 0.14259(13) 0.29259(12) 0.0513(7) Uani 1 1 d . . .
O11 O 0.34576(12) 0.28819(11) 0.27378(11) 0.0354(6) Uani 1 1 d . . .
C11 C 0.27826(18) 0.28390(17) 0.23442(18) 0.0369(8) Uani 1 1 d . . .
O12 O 0.51465(11) -0.02819(11) 0.28285(12) 0.0368(6) Uani 1 1 d . . .
C12 C 0.57341(18) -0.02514(18) 0.26729(19) 0.0386(9) Uani 1 1 d . . .
O13 O 0.32022(12) -0.04024(11) 0.17021(11) 0.0366(6) Uani 1 1 d . . .
C13 C 0.26477(18) -0.03203(16) 0.19029(17) 0.0339(8) Uani 1 1 d . . .
O14 O 0.51210(12) 0.30299(11) 0.22547(11) 0.0358(6) Uani 1 1 d . . .
C14 C 0.57992(17) 0.29325(17) 0.26404(16) 0.0314(8) Uani 1 1 d . . .
C21 C 0.25494(18) 0.30409(17) 0.16880(17) 0.0362(8) Uani 1 1 d . . .
C22 C 0.57491(19) -0.03655(17) 0.2036(2) 0.0405(9) Uani 1 1 d . . .
C23 C 0.26443(18) -0.04884(16) 0.25316(17) 0.0343(8) Uani 1 1 d . . .
C24 C 0.60241(17) 0.29823(15) 0.33214(17) 0.0316(8) Uani 1 1 d . . .
C31 C 0.18126(18) 0.29967(17) 0.13150(18) 0.0394(9) Uani 1 1 d . . .
H31A H 0.1664 0.3129 0.0882 0.047 Uiso 1 1 calc R . .
C32 C 0.6419(2) -0.03503(18) 0.1931(2) 0.0456(10) Uani 1 1 d . . .
H32A H 0.6429 -0.0443 0.1517 0.055 Uiso 1 1 calc R . .
C33 C 0.19995(18) -0.04351(17) 0.26699(18) 0.0380(9) Uani 1 1 d . . .
H33A H 0.1996 -0.0571 0.3076 0.046 Uiso 1 1 calc R . .
C34 C 0.67647(17) 0.29224(16) 0.36757(18) 0.0337(8) Uani 1 1 d . . .
H34A H 0.6920 0.2982 0.4124 0.040 Uiso 1 1 calc R . .
C41 C 0.13074(18) 0.27649(19) 0.15709(19) 0.0419(9) Uani 1 1 d . . .
C42 C 0.7060(2) -0.02039(18) 0.2419(2) 0.0480(11) Uani 1 1 d . . .
C43 C 0.13747(18) -0.01917(18) 0.22329(18) 0.0391(9) Uani 1 1 d . . .
C44 C 0.72657(18) 0.27781(17) 0.33784(18) 0.0365(8) Uani 1 1 d . . .
C51 C 0.15490(17) 0.25510(18) 0.22227(18) 0.0402(9) Uani 1 1 d . . .
H51A H 0.1220 0.2383 0.2403 0.048 Uiso 1 1 calc R . .
C52 C 0.7021(2) -0.00745(19) 0.3035(2) 0.0484(10) Uani 1 1 d . . .
H52A H 0.7442 0.0025 0.3372 0.058 Uiso 1 1 calc R . .
C53 C 0.14095(19) 0.00288(18) 0.16321(18) 0.0395(9) Uani 1 1 d . . .
H53A H 0.1005 0.0220 0.1335 0.047 Uiso 1 1 calc R . .
C54 C 0.70216(18) 0.26836(17) 0.27111(17) 0.0364(8) Uani 1 1 d . . .
H54A H 0.7349 0.2574 0.2506 0.044 Uiso 1 1 calc R . .
C61 C 0.22666(18) 0.25860(18) 0.26008(17) 0.0364(8) Uani 1 1 d . . .
C62 C 0.63758(19) -0.00884(17) 0.31650(19) 0.0400(9) Uani 1 1 d . . .
C63 C 0.20216(18) -0.00297(17) 0.14696(17) 0.0365(8) Uani 1 1 d . . .
C64 C 0.62948(17) 0.27480(17) 0.23362(17) 0.0335(8) Uani 1 1 d . . .
O100 O 0.2521(2) -0.0724(2) -0.01831(18) 0.0940(11) Uani 1 1 d . . .
H100 H 0.2780 -0.0996 -0.0271 0.141 Uiso 1 1 calc R . .
C100 C 0.1789(3) -0.0800(3) -0.0628(2) 0.0858(16) Uani 1 1 d . . .
H10A H 0.1535 -0.1103 -0.0447 0.129 Uiso 1 1 calc R . .
H10B H 0.1799 -0.0967 -0.1037 0.129 Uiso 1 1 calc R . .
H10C H 0.1552 -0.0381 -0.0695 0.129 Uiso 1 1 calc R . .
O200 O 0.1140(3) 0.3109(2) 0.4473(2) 0.1160(15) Uani 1 1 d D . .
H200 H 0.1350 0.2758 0.4584 0.174 Uiso 1 1 calc R . .
C200 C 0.1274(3) 0.3345(3) 0.3944(3) 0.0940(18) Uani 1 1 d D . .
H20A H 0.1178 0.3809 0.3905 0.141 Uiso 1 1 calc R . .
H20B H 0.0972 0.3124 0.3562 0.141 Uiso 1 1 calc R . .
H20C H 0.1767 0.3268 0.3991 0.141 Uiso 1 1 calc R . .
C211 C 0.30321(18) 0.32586(16) 0.13531(17) 0.0359(8) Uani 1 1 d . . .
H21A H 0.2837 0.3419 0.0932 0.043 Uiso 1 1 calc R . .
N212 N 0.37104(14) 0.32384(13) 0.16123(13) 0.0335(7) Uani 1 1 d . . .
O213 O 0.40878(12) 0.34388(12) 0.12018(11) 0.0407(6) Uani 1 1 d . . .
H213 H 0.4520 0.3418 0.1399 0.061 Uiso 1 1 calc R . .
C221 C 0.5124(2) -0.04700(17) 0.1478(2) 0.0424(9) Uani 1 1 d . . .
H22A H 0.5187 -0.0559 0.1083 0.051 Uiso 1 1 calc R . .
N222 N 0.44793(16) -0.04471(14) 0.14921(15) 0.0387(7) Uani 1 1 d . . .
O223 O 0.39568(13) -0.05424(12) 0.08892(12) 0.0462(6) Uani 1 1 d . . .
H223 H 0.3559 -0.0524 0.0928 0.069 Uiso 1 1 calc R . .
C231 C 0.32891(18) -0.06512(17) 0.30658(17) 0.0368(8) Uani 1 1 d . . .
H23A H 0.3247 -0.0825 0.3446 0.044 Uiso 1 1 calc R . .
N232 N 0.39152(15) -0.05616(14) 0.30277(14) 0.0352(7) Uani 1 1 d . . .
O233 O 0.44782(12) -0.07111(12) 0.35938(11) 0.0402(6) Uani 1 1 d . . .
H233 H 0.4861 -0.0646 0.3535 0.060 Uiso 1 1 calc R . .
C241 C 0.55406(17) 0.30291(16) 0.36859(17) 0.0317(8) Uani 1 1 d . . .
H24A H 0.5726 0.3099 0.4132 0.038 Uiso 1 1 calc R . .
N242 N 0.48624(14) 0.29769(13) 0.34131(13) 0.0320(7) Uani 1 1 d . . .
O243 O 0.44802(12) 0.30190(12) 0.38526(11) 0.0387(6) Uani 1 1 d . . .
H243 H 0.4050 0.2983 0.3654 0.058 Uiso 1 1 calc R . .
C411 C 0.05006(19) 0.2740(2) 0.1170(2) 0.0532(11) Uani 1 1 d . . .
C412 C 0.0354(2) 0.2886(3) 0.0476(2) 0.095(2) Uani 1 1 d . . .
H41A H 0.0585 0.2564 0.0293 0.142 Uiso 1 1 calc R . .
H41B H 0.0534 0.3316 0.0433 0.142 Uiso 1 1 calc R . .
H41C H -0.0154 0.2874 0.0252 0.142 Uiso 1 1 calc R . .
C413 C 0.0117(2) 0.3256(3) 0.1471(3) 0.105(2) Uani 1 1 d . . .
H41D H 0.0211 0.3156 0.1921 0.157 Uiso 1 1 calc R . .
H41E H -0.0390 0.3240 0.1244 0.157 Uiso 1 1 calc R . .
H41F H 0.0293 0.3688 0.1431 0.157 Uiso 1 1 calc R . .
C414 C 0.0194(3) 0.2070(3) 0.1261(3) 0.099(2) Uani 1 1 d . . .
H41G H 0.0410 0.1732 0.1080 0.149 Uiso 1 1 calc R . .
H41H H -0.0315 0.2070 0.1044 0.149 Uiso 1 1 calc R . .
H41I H 0.0296 0.1989 0.1716 0.149 Uiso 1 1 calc R . .
C421 C 0.7774(2) -0.0147(2) 0.2292(2) 0.0524(11) Uani 1 1 d . . .
C422 C 0.8345(2) -0.0538(3) 0.2798(3) 0.105(2) Uani 1 1 d . . .
H42A H 0.8394 -0.0374 0.3223 0.158 Uiso 1 1 calc R . .
H42B H 0.8793 -0.0494 0.2722 0.158 Uiso 1 1 calc R . .
H42C H 0.8209 -0.0993 0.2770 0.158 Uiso 1 1 calc R . .
C423 C 0.7723(3) -0.0438(3) 0.1625(3) 0.0886(18) Uani 1 1 d . . .
H42D H 0.7369 -0.0201 0.1287 0.133 Uiso 1 1 calc R . .
H42E H 0.7590 -0.0894 0.1609 0.133 Uiso 1 1 calc R . .
H42F H 0.8180 -0.0400 0.1564 0.133 Uiso 1 1 calc R . .
C424 C 0.7978(2) 0.05661(19) 0.2296(2) 0.0577(12) Uani 1 1 d . . .
H42G H 0.8017 0.0757 0.2709 0.086 Uiso 1 1 calc R . .
H42H H 0.7618 0.0795 0.1957 0.086 Uiso 1 1 calc R . .
H42I H 0.8430 0.0601 0.2226 0.086 Uiso 1 1 calc R . .
C431 C 0.06597(19) -0.0183(2) 0.2376(2) 0.0466(10) Uani 1 1 d . . .
C432 C 0.0792(2) -0.0118(3) 0.3102(2) 0.099(2) Uani 1 1 d . . .
H43A H 0.0342 -0.0113 0.3178 0.148 Uiso 1 1 calc R . .
H43B H 0.1046 0.0284 0.3260 0.148 Uiso 1 1 calc R . .
H43C H 0.1072 -0.0485 0.3327 0.148 Uiso 1 1 calc R . .
C433 C 0.0294(3) -0.0832(3) 0.2180(3) 0.115(2) Uani 1 1 d . . .
H43D H -0.0152 -0.0833 0.2263 0.172 Uiso 1 1 calc R . .
H43E H 0.0596 -0.1178 0.2425 0.172 Uiso 1 1 calc R . .
H43F H 0.0205 -0.0904 0.1725 0.172 Uiso 1 1 calc R . .
C434 C 0.0185(3) 0.0363(4) 0.2020(4) 0.179(5) Uani 1 1 d . . .
H43G H -0.0256 0.0353 0.2113 0.269 Uiso 1 1 calc R . .
H43H H 0.0085 0.0309 0.1562 0.269 Uiso 1 1 calc R . .
H43I H 0.0420 0.0777 0.2156 0.269 Uiso 1 1 calc R . .
C441 C 0.80663(18) 0.26889(19) 0.37714(18) 0.0400(9) Uani 1 1 d . . .
C442 C 0.8276(2) 0.1966(2) 0.3727(2) 0.0646(13) Uani 1 1 d . . .
H44A H 0.8007 0.1689 0.3917 0.097 Uiso 1 1 calc R . .
H44B H 0.8779 0.1911 0.3957 0.097 Uiso 1 1 calc R . .
H44C H 0.8174 0.1848 0.3280 0.097 Uiso 1 1 calc R . .
C443 C 0.8241(2) 0.2887(3) 0.4465(2) 0.0759(16) Uani 1 1 d . . .
H44D H 0.7968 0.2623 0.4663 0.114 Uiso 1 1 calc R . .
H44E H 0.8123 0.3342 0.4487 0.114 Uiso 1 1 calc R . .
H44F H 0.8743 0.2822 0.4691 0.114 Uiso 1 1 calc R . .
C444 C 0.8518(2) 0.3120(2) 0.3463(2) 0.0607(12) Uani 1 1 d . . .
H44G H 0.8392 0.3574 0.3477 0.091 Uiso 1 1 calc R . .
H44H H 0.8424 0.2989 0.3020 0.091 Uiso 1 1 calc R . .
H44I H 0.9018 0.3062 0.3702 0.091 Uiso 1 1 calc R . .
C611 C 0.25218(17) 0.23551(17) 0.32870(17) 0.0371(8) Uani 1 1 d . . .
H61A H 0.2113 0.2290 0.3431 0.045 Uiso 1 1 calc R . .
H61B H 0.2824 0.2691 0.3560 0.045 Uiso 1 1 calc R . .
N612 N 0.29425(15) 0.17135(14) 0.33675(14) 0.0378(7) Uani 1 1 d . . .
H612 H 0.3241 0.1746 0.3130 0.045 Uiso 1 1 calc R . .
C613 C 0.2447(2) 0.11509(19) 0.31048(19) 0.0487(10) Uani 1 1 d . . .
H61C H 0.2719 0.0752 0.3151 0.073 Uiso 1 1 calc R . .
H61D H 0.2186 0.1226 0.2653 0.073 Uiso 1 1 calc R . .
H61E H 0.2118 0.1113 0.3340 0.073 Uiso 1 1 calc R . .
C614 C 0.33940(18) 0.16130(17) 0.40615(16) 0.0370(8) Uani 1 1 d . . .
H61F H 0.3091 0.1637 0.4329 0.044 Uiso 1 1 calc R . .
H61G H 0.3741 0.1967 0.4193 0.044 Uiso 1 1 calc R . .
C615 C 0.3793(2) 0.09543(18) 0.41867(18) 0.0433(9) Uani 1 1 d . . .
H61H H 0.3999 0.0875 0.3848 0.052 Uiso 1 1 calc R . .
H61I H 0.3457 0.0602 0.4171 0.052 Uiso 1 1 calc R . .
C616 C 0.4388(2) 0.0952(2) 0.48495(18) 0.0521(11) Uani 1 1 d . . .
H61J H 0.4597 0.0515 0.4928 0.063 Uiso 1 1 calc R . .
H61K H 0.4176 0.1040 0.5182 0.063 Uiso 1 1 calc R . .
C621 C 0.63389(19) 0.00753(17) 0.38223(18) 0.0417(9) Uani 1 1 d . . .
H62A H 0.6819 0.0089 0.4137 0.050 Uiso 1 1 calc R . .
H62B H 0.6073 -0.0265 0.3955 0.050 Uiso 1 1 calc R . .
N622 N 0.59798(15) 0.07300(13) 0.38101(15) 0.0381(7) Uani 1 1 d . . .
H622 H 0.5606 0.0758 0.3430 0.046 Uiso 1 1 calc R . .
C623 C 0.6495(2) 0.12762(18) 0.3820(2) 0.0502(10) Uani 1 1 d . . .
H62C H 0.6666 0.1227 0.3460 0.075 Uiso 1 1 calc R . .
H62D H 0.6893 0.1259 0.4219 0.075 Uiso 1 1 calc R . .
H62E H 0.6257 0.1692 0.3789 0.075 Uiso 1 1 calc R . .
C624 C 0.5683(2) 0.07808(17) 0.43605(18) 0.0420(9) Uani 1 1 d . . .
H62F H 0.6067 0.0701 0.4767 0.050 Uiso 1 1 calc R . .
H62G H 0.5326 0.0439 0.4310 0.050 Uiso 1 1 calc R . .
C625 C 0.5345(2) 0.14427(18) 0.43988(18) 0.0425(9) Uani 1 1 d . . .
H62H H 0.4986 0.1540 0.3982 0.051 Uiso 1 1 calc R . .
H62I H 0.5710 0.1782 0.4488 0.051 Uiso 1 1 calc R . .
C626 C 0.4998(2) 0.1459(2) 0.49209(18) 0.0516(10) Uani 1 1 d . . .
H62J H 0.4806 0.1896 0.4929 0.062 Uiso 1 1 calc R . .
H62K H 0.5368 0.1387 0.5338 0.062 Uiso 1 1 calc R . .
C631 C 0.20741(19) 0.02236(18) 0.08473(17) 0.0386(9) Uani 1 1 d . . .
H63A H 0.1602 0.0353 0.0563 0.046 Uiso 1 1 calc R . .
H63B H 0.2247 -0.0124 0.0633 0.046 Uiso 1 1 calc R . .
N632 N 0.25750(15) 0.08061(14) 0.09619(14) 0.0372(7) Uani 1 1 d . . .
H632 H 0.2981 0.0701 0.1294 0.045 Uiso 1 1 calc R . .
C633 C 0.2258(2) 0.13997(18) 0.11623(19) 0.0479(10) Uani 1 1 d . . .
H63C H 0.2591 0.1759 0.1239 0.072 Uiso 1 1 calc R . .
H63D H 0.2155 0.1305 0.1553 0.072 Uiso 1 1 calc R . .
H63E H 0.1822 0.1517 0.0823 0.072 Uiso 1 1 calc R . .
C634 C 0.2780(2) 0.09323(18) 0.03704(17) 0.0419(9) Uani 1 1 d . . .
H63F H 0.2348 0.0944 -0.0007 0.050 Uiso 1 1 calc R . .
H63G H 0.3071 0.0568 0.0314 0.050 Uiso 1 1 calc R . .
C635 C 0.3194(2) 0.15734(18) 0.03969(18) 0.0452(9) Uani 1 1 d . . .
H63H H 0.2862 0.1940 0.0301 0.054 Uiso 1 1 calc R . .
H63I H 0.3531 0.1634 0.0833 0.054 Uiso 1 1 calc R . .
C636 C 0.3602(2) 0.1572(2) -0.00860(18) 0.0490(10) Uani 1 1 d . . .
H63J H 0.3268 0.1469 -0.0514 0.059 Uiso 1 1 calc R . .
H63K H 0.3783 0.2012 -0.0105 0.059 Uiso 1 1 calc R . .
C641 C 0.60020(17) 0.25597(17) 0.16380(16) 0.0345(8) Uani 1 1 d . . .
H64A H 0.6391 0.2515 0.1464 0.041 Uiso 1 1 calc R . .
H64B H 0.5682 0.2901 0.1395 0.041 Uiso 1 1 calc R . .
N642 N 0.56006(14) 0.19172(13) 0.15643(13) 0.0342(7) Uani 1 1 d . . .
H642 H 0.5321 0.1937 0.1820 0.041 Uiso 1 1 calc R . .
C643 C 0.6123(2) 0.13621(18) 0.18092(18) 0.0456(10) Uani 1 1 d . . .
H64C H 0.6410 0.1445 0.2253 0.068 Uiso 1 1 calc R . .
H64D H 0.6426 0.1330 0.1548 0.068 Uiso 1 1 calc R . .
H64E H 0.5865 0.0957 0.1784 0.068 Uiso 1 1 calc R . .
C644 C 0.51133(18) 0.18274(18) 0.08736(16) 0.0380(8) Uani 1 1 d . . .
H64F H 0.5387 0.1896 0.0584 0.046 Uiso 1 1 calc R . .
H64G H 0.4740 0.2160 0.0775 0.046 Uiso 1 1 calc R . .
C645 C 0.4763(2) 0.11444(19) 0.07419(18) 0.0440(9) Uani 1 1 d . . .
H64H H 0.5131 0.0814 0.0797 0.053 Uiso 1 1 calc R . .
H64I H 0.4526 0.1057 0.1057 0.053 Uiso 1 1 calc R . .
C646 C 0.4226(2) 0.1090(2) 0.00703(18) 0.0519(11) Uani 1 1 d . . .
H64J H 0.4034 0.0647 0.0011 0.062 Uiso 1 1 calc R . .
H64K H 0.4473 0.1156 -0.0241 0.062 Uiso 1 1 calc R . .

loop_
_atom_site_aniso_label
_atom_site_aniso_U_11
_atom_site_aniso_U_22
_atom_site_aniso_U_33
_atom_site_aniso_U_23
_atom_site_aniso_U_13
_atom_site_aniso_U_12
Cu1 0.0338(3) 0.0279(3) 0.0358(3) 0.0002(2) 0.0181(2) 0.00077(19)
O1 0.0576(15) 0.0287(16) 0.0497(16) -0.0018(12) 0.0221(13) -0.0012(12)
Cl1 0.0602(7) 0.1092(11) 0.0533(7) -0.0153(6) 0.0258(5) 0.0147(6)
Cl2 0.0624(8) 0.1054(13) 0.0638(8) 0.0048(8) 0.0357(6) 0.0085(7)
Cl3 0.129(14) 0.113(16) 0.133(15) -0.009(12) 0.024(12) -0.035(12)
Cu2 0.0397(3) 0.0294(3) 0.0440(3) 0.0019(2) 0.0240(2) 0.0020(2)
O2 0.0795(19) 0.0267(15) 0.0426(16) 0.0004(11) 0.0257(14) 0.0007(13)
S3 0.0429(5) 0.0238(5) 0.0360(5) -0.0004(3) 0.0213(4) 0.0017(3)
O3 0.0478(15) 0.0386(17) 0.0607(17) -0.0065(13) 0.0243(13) -0.0015(12)
O4 0.0563(16) 0.064(2) 0.0459(16) -0.0029(13) 0.0333(13) 0.0008(13)
O11 0.0368(13) 0.0323(15) 0.0403(14) -0.0037(10) 0.0171(11) -0.0011(10)
C11 0.0349(19) 0.033(2) 0.045(2) -0.0082(16) 0.0162(16) 0.0002(15)
O12 0.0348(13) 0.0320(15) 0.0521(16) 0.0048(11) 0.0258(12) 0.0051(10)
C12 0.042(2) 0.023(2) 0.058(2) 0.0071(17) 0.0277(19) 0.0034(15)
O13 0.0428(13) 0.0310(15) 0.0435(15) -0.0023(11) 0.0245(12) 0.0010(10)
C13 0.043(2) 0.022(2) 0.040(2) -0.0055(15) 0.0182(16) -0.0033(15)
O14 0.0353(13) 0.0392(15) 0.0380(14) 0.0015(11) 0.0192(11) 0.0009(10)
C14 0.0330(18) 0.025(2) 0.038(2) 0.0043(14) 0.0150(15) -0.0013(13)
C21 0.043(2) 0.027(2) 0.043(2) -0.0019(16) 0.0202(17) 0.0040(15)
C22 0.048(2) 0.018(2) 0.068(3) 0.0067(17) 0.037(2) 0.0044(15)
C23 0.043(2) 0.025(2) 0.042(2) -0.0019(15) 0.0236(16) -0.0055(15)
C24 0.0398(19) 0.0156(19) 0.043(2) 0.0005(14) 0.0190(16) 0.0001(13)
C31 0.0370(19) 0.038(2) 0.044(2) -0.0031(17) 0.0154(16) 0.0043(16)
C32 0.052(2) 0.034(2) 0.062(3) 0.0033(19) 0.033(2) 0.0021(17)
C33 0.044(2) 0.031(2) 0.044(2) -0.0053(16) 0.0230(17) -0.0077(16)
C34 0.0363(19) 0.024(2) 0.042(2) -0.0023(15) 0.0156(16) -0.0035(14)
C41 0.0345(19) 0.038(2) 0.055(2) -0.0136(18) 0.0173(17) -0.0041(16)
C42 0.052(2) 0.021(2) 0.087(3) 0.012(2) 0.045(2) 0.0083(17)
C43 0.041(2) 0.033(2) 0.048(2) -0.0070(17) 0.0213(17) -0.0044(16)
C44 0.0353(19) 0.026(2) 0.052(2) 0.0020(16) 0.0186(17) -0.0021(14)
C51 0.0349(19) 0.039(2) 0.052(2) -0.0113(18) 0.0211(17) -0.0077(16)
C52 0.041(2) 0.036(3) 0.071(3) 0.009(2) 0.023(2) 0.0010(17)
C53 0.041(2) 0.035(2) 0.044(2) -0.0030(17) 0.0169(17) 0.0009(16)
C54 0.0404(19) 0.031(2) 0.043(2) 0.0009(16) 0.0214(16) 0.0070(15)
C61 0.0416(19) 0.035(2) 0.039(2) -0.0077(16) 0.0211(16) -0.0009(16)
C62 0.047(2) 0.023(2) 0.060(3) 0.0102(17) 0.0307(19) 0.0041(16)
C63 0.0397(19) 0.029(2) 0.042(2) -0.0047(16) 0.0150(16) -0.0014(15)
C64 0.0353(18) 0.032(2) 0.039(2) 0.0033(15) 0.0202(15) 0.0018(15)
O100 0.092(3) 0.100(3) 0.087(3) -0.028(2) 0.026(2) 0.008(2)
C100 0.089(4) 0.107(5) 0.065(3) 0.002(3) 0.030(3) -0.013(3)
O200 0.187(5) 0.078(3) 0.118(4) -0.012(3) 0.099(4) -0.006(3)
C200 0.107(4) 0.074(4) 0.096(4) -0.008(3) 0.028(4) -0.004(3)
C211 0.041(2) 0.024(2) 0.044(2) 0.0022(16) 0.0155(16) 0.0022(15)
N212 0.0360(16) 0.0282(18) 0.0416(17) 0.0005(13) 0.0200(13) 0.0009(12)
O213 0.0382(13) 0.0459(16) 0.0443(15) 0.0119(12) 0.0224(11) 0.0054(11)
C221 0.057(2) 0.027(2) 0.056(2) 0.0028(17) 0.036(2) 0.0054(17)
N222 0.0507(18) 0.0236(18) 0.049(2) 0.0009(13) 0.0263(16) 0.0031(13)
O223 0.0551(16) 0.0459(17) 0.0425(15) -0.0015(12) 0.0228(13) 0.0034(12)
C231 0.044(2) 0.033(2) 0.040(2) 0.0020(16) 0.0223(17) 0.0005(16)
N232 0.0396(16) 0.0286(18) 0.0415(18) 0.0027(13) 0.0192(14) 0.0014(13)
O233 0.0350(13) 0.0462(17) 0.0409(15) 0.0082(12) 0.0145(11) 0.0023(11)
C241 0.0388(19) 0.022(2) 0.037(2) -0.0062(14) 0.0162(15) -0.0040(14)
N242 0.0395(16) 0.0245(17) 0.0393(17) -0.0038(12) 0.0230(13) -0.0036(12)
O243 0.0370(13) 0.0481(17) 0.0394(14) -0.0063(11) 0.0238(11) -0.0044(11)
C411 0.036(2) 0.059(3) 0.061(3) -0.010(2) 0.0112(19) -0.0044(19)
C412 0.042(3) 0.160(6) 0.073(4) 0.024(3) 0.006(2) -0.011(3)
C413 0.043(3) 0.120(5) 0.141(5) -0.056(4) 0.017(3) 0.008(3)
C414 0.072(3) 0.117(5) 0.090(4) 0.008(3) 0.001(3) -0.051(3)
C421 0.049(2) 0.042(3) 0.080(3) 0.011(2) 0.041(2) 0.0054(19)
C422 0.057(3) 0.130(5) 0.153(6) 0.084(4) 0.068(4) 0.037(3)
C423 0.072(3) 0.091(4) 0.134(5) -0.036(3) 0.074(3) -0.016(3)
C424 0.057(2) 0.040(3) 0.093(3) 0.003(2) 0.048(2) -0.0044(19)
C431 0.040(2) 0.051(3) 0.056(3) -0.006(2) 0.0256(19) -0.0003(18)
C432 0.054(3) 0.181(7) 0.075(4) -0.034(4) 0.039(3) -0.017(3)
C433 0.077(4) 0.125(6) 0.178(6) -0.080(5) 0.089(4) -0.054(3)
C434 0.134(6) 0.213(8) 0.263(10) 0.178(7) 0.161(7) 0.130(6)
C441 0.0358(19) 0.036(2) 0.050(2) 0.0007(17) 0.0177(17) 0.0007(16)
C442 0.047(2) 0.039(3) 0.102(4) 0.009(2) 0.018(2) 0.0076(19)
C443 0.046(3) 0.121(5) 0.057(3) -0.017(3) 0.013(2) 0.008(3)
C444 0.037(2) 0.060(3) 0.083(3) 0.011(2) 0.018(2) -0.005(2)
C611 0.0387(19) 0.027(2) 0.053(2) -0.0077(17) 0.0261(17) -0.0038(15)
N612 0.0456(17) 0.0323(19) 0.0451(18) -0.0087(14) 0.0278(14) -0.0058(13)
C613 0.056(2) 0.034(2) 0.060(3) -0.0157(19) 0.025(2) -0.0134(18)
C614 0.048(2) 0.032(2) 0.038(2) -0.0060(16) 0.0239(17) 0.0002(16)
C615 0.061(2) 0.032(2) 0.049(2) 0.0009(17) 0.0335(19) -0.0025(18)
C616 0.078(3) 0.046(3) 0.045(2) 0.0069(19) 0.038(2) 0.015(2)
C621 0.039(2) 0.023(2) 0.064(3) 0.0067(18) 0.0185(18) 0.0006(15)
N622 0.0389(16) 0.0237(18) 0.0527(19) 0.0038(13) 0.0169(14) -0.0033(12)
C623 0.055(2) 0.028(2) 0.069(3) 0.0048(19) 0.022(2) -0.0114(17)
C624 0.050(2) 0.030(2) 0.048(2) 0.0005(17) 0.0183(18) -0.0033(16)
C625 0.051(2) 0.027(2) 0.048(2) -0.0035(17) 0.0143(18) -0.0046(17)
C626 0.065(3) 0.046(3) 0.035(2) -0.0013(18) 0.0054(19) 0.010(2)
C631 0.046(2) 0.035(2) 0.038(2) -0.0057(16) 0.0196(17) -0.0029(16)
N632 0.0431(16) 0.0309(19) 0.0395(17) 0.0014(13) 0.0163(13) 0.0050(13)
C633 0.064(3) 0.030(2) 0.053(2) -0.0039(18) 0.025(2) 0.0076(18)
C634 0.058(2) 0.032(2) 0.039(2) 0.0023(16) 0.0201(18) 0.0004(17)
C635 0.057(2) 0.032(2) 0.046(2) 0.0050(17) 0.0159(19) 0.0024(18)
C636 0.065(3) 0.045(3) 0.033(2) 0.0065(18) 0.0117(18) -0.013(2)
C641 0.0392(18) 0.029(2) 0.043(2) 0.0044(16) 0.0237(16) 0.0020(15)
N642 0.0450(16) 0.0284(18) 0.0355(17) 0.0038(13) 0.0219(13) 0.0028(13)
C643 0.057(2) 0.034(2) 0.047(2) 0.0050(18) 0.0192(19) 0.0096(18)
C644 0.046(2) 0.040(2) 0.033(2) 0.0024(16) 0.0198(16) 0.0016(17)
C645 0.055(2) 0.039(2) 0.044(2) 0.0002(18) 0.0262(19) -0.0020(18)
C646 0.074(3) 0.052(3) 0.039(2) -0.0053(19) 0.032(2) -0.012(2)

loop_
_atom_type_symbol
_atom_type_description
_atom_type_scat_dispersion_real
_atom_type_scat_dispersion_imag
_atom_type_scat_source
C C 0.0181 0.0091 'International Tables Vol C Tables 4.2.6.8 and 6.1.1.4'
H H 0.0000 0.0000 'International Tables Vol C Tables 4.2.6.8 and 6.1.1.4'
N N 0.0311 0.0180 'International Tables Vol C Tables 4.2.6.8 and 6.1.1.4'
O O 0.0492 0.0322 'International Tables Vol C Tables 4.2.6.8 and 6.1.1.4'
S S 0.3331 0.5567 'International Tables Vol C Tables 4.2.6.8 and 6.1.1.4'
Cu Cu -1.9646 0.5888 'International Tables Vol C Tables 4.2.6.8 and 6.1.1.4'
Cl Cl 0.3639 0.7018 'International Tables Vol C Tables 4.2.6.8 and 6.1.1.4'

loop_
_geom_angle_atom_site_label_1
_geom_angle_atom_site_label_2
_geom_angle_atom_site_label_3
_geom_angle
O11 Cu1 O14 176.12(10)
O11 Cu1 N242 87.94(11)
O14 Cu1 N242 90.43(10)
O11 Cu1 N212 91.30(10)
O14 Cu1 N212 88.90(11)
N242 Cu1 N212 158.18(11)
O11 Cu1 O2 98.64(10)
O14 Cu1 O2 85.24(10)
N242 Cu1 O2 118.11(10)
N212 Cu1 O2 83.57(10)
S3 O1 Cu2 125.46(15)
O12 Cu2 O13 176.35(10)
O12 Cu2 N222 91.91(11)
O13 Cu2 N222 88.71(11)
O12 Cu2 N232 86.88(11)
O13 Cu2 N232 91.16(11)
N222 Cu2 N232 157.28(12)
O12 Cu2 O1 101.70(10)
O13 Cu2 O1 81.89(9)
N222 Cu2 O1 90.00(10)
N232 Cu2 O1 112.48(10)
S3 O2 Cu1 117.30(14)
O4 S3 O1 110.78(15)
O4 S3 O3 110.23(16)
O1 S3 O3 109.76(14)
O4 S3 O2 110.45(15)
O1 S3 O2 108.39(15)
O3 S3 O2 107.13(15)
C11 O11 Cu1 126.4(2)
O11 C11 C21 123.7(3)
O11 C11 C61 118.1(3)
C21 C11 C61 118.2(3)
C12 O12 Cu2 128.0(2)
O12 C12 C62 117.7(3)
O12 C12 C22 123.6(3)
C62 C12 C22 118.6(3)
C13 O13 Cu2 123.4(2)
O13 C13 C63 118.1(3)
O13 C13 C23 124.4(3)
C63 C13 C23 117.5(3)
C14 O14 Cu1 126.7(2)
O14 C14 C24 123.4(3)
O14 C14 C64 117.0(3)
C24 C14 C64 119.6(3)
C11 C21 C31 119.3(3)
C11 C21 C211 123.5(3)
C31 C21 C211 117.0(3)
C12 C22 C32 118.7(4)
C12 C22 C221 124.1(3)
C32 C22 C221 117.1(4)
C33 C23 C13 119.1(3)
C33 C23 C231 117.5(3)
C13 C23 C231 123.1(3)
C14 C24 C34 118.4(3)
C14 C24 C241 123.8(3)
C34 C24 C241 117.6(3)
C41 C31 C21 122.3(3)
C41 C31 H31A 118.8
C21 C31 H31A 118.8
C42 C32 C22 123.0(4)
C42 C32 H32A 118.5
C22 C32 H32A 118.5
C43 C33 C23 123.2(3)
C43 C33 H33A 118.4
C23 C33 H33A 118.4
C44 C34 C24 122.3(3)
C44 C34 H34A 118.8
C24 C34 H34A 118.8
C31 C41 C51 117.8(3)
C31 C41 C411 122.2(4)
C51 C41 C411 120.0(3)
C32 C42 C52 116.6(3)
C32 C42 C421 122.6(4)
C52 C42 C421 120.7(4)
C33 C43 C53 116.5(3)
C33 C43 C431 122.3(3)
C53 C43 C431 121.1(3)
C54 C44 C34 117.9(3)
C54 C44 C441 120.1(3)
C34 C44 C441 121.9(3)
C61 C51 C41 121.3(3)
C61 C51 H51A 119.3
C41 C51 H51A 119.3
C62 C52 C42 122.7(4)
C62 C52 H52A 118.7
C42 C52 H52A 118.7
C63 C53 C43 122.2(3)
C63 C53 H53A 118.9
C43 C53 H53A 118.9
C44 C54 C64 122.0(3)
C44 C54 H54A 119.0
C64 C54 H54A 119.0
C51 C61 C11 121.0(3)
C51 C61 C611 121.3(3)
C11 C61 C611 117.8(3)
C52 C62 C12 120.3(4)
C52 C62 C621 122.0(4)
C12 C62 C621 117.7(3)
C53 C63 C13 120.9(3)
C53 C63 C631 122.8(3)
C13 C63 C631 116.2(3)
C54 C64 C14 119.4(3)
C54 C64 C641 123.1(3)
C14 C64 C641 117.2(3)
C100 O100 H100 109.5
O100 C100 H10A 109.5
O100 C100 H10B 109.5
H10A C100 H10B 109.5
O100 C100 H10C 109.5
H10A C100 H10C 109.5
H10B C100 H10C 109.5
C200 O200 H200 109.5
O200 C200 H20A 109.5
O200 C200 H20B 109.5
H20A C200 H20B 109.5
O200 C200 H20C 109.5
H20A C200 H20C 109.5
H20B C200 H20C 109.5
N212 C211 C21 122.7(3)
N212 C211 H21A 118.6
C21 C211 H21A 118.6
C211 N212 O213 114.5(3)
C211 N212 Cu1 128.5(2)
O213 N212 Cu1 116.92(18)
N212 O213 H213 109.5
N222 C221 C22 123.9(4)
N222 C221 H22A 118.1
C22 C221 H22A 118.1
C221 N222 O223 113.8(3)
C221 N222 Cu2 127.5(3)
O223 N222 Cu2 118.7(2)
N222 O223 H223 109.5
N232 C231 C23 121.7(3)
N232 C231 H23A 119.1
C23 C231 H23A 119.2
C231 N232 O233 114.6(3)
C231 N232 Cu2 128.5(3)
O233 N232 Cu2 116.72(18)
N232 O233 H233 109.5
N242 C241 C24 121.8(3)
N242 C241 H24A 119.1
C24 C241 H24A 119.1
C241 N242 O243 113.4(3)
C241 N242 Cu1 130.0(2)
O243 N242 Cu1 116.36(19)
N242 O243 H243 109.5
C412 C411 C414 111.3(4)
C412 C411 C41 112.8(3)
C414 C411 C41 109.6(4)
C412 C411 C413 109.8(4)
C414 C411 C413 105.8(4)
C41 C411 C413 107.2(3)
C411 C412 H41A 109.5
C411 C412 H41B 109.5
H41A C412 H41B 109.5
C411 C412 H41C 109.5
H41A C412 H41C 109.5
H41B C412 H41C 109.5
C411 C413 H41D 109.5
C411 C413 H41E 109.5
H41D C413 H41E 109.5
C411 C413 H41F 109.5
H41D C413 H41F 109.5
H41E C413 H41F 109.5
C411 C414 H41G 109.5
C411 C414 H41H 109.5
H41G C414 H41H 109.5
C411 C414 H41I 109.5
H41G C414 H41I 109.5
H41H C414 H41I 109.5
C424 C421 C422 111.5(4)
C424 C421 C42 109.5(3)
C422 C421 C42 109.7(3)
C424 C421 C423 107.9(4)
C422 C421 C423 106.6(4)
C42 C421 C423 111.7(4)
C421 C422 H42A 109.5
C421 C422 H42B 109.5
H42A C422 H42B 109.5
C421 C422 H42C 109.5
H42A C422 H42C 109.5
H42B C422 H42C 109.5
C421 C423 H42D 109.5
C421 C423 H42E 109.5
H42D C423 H42E 109.5
C421 C423 H42F 109.5
H42D C423 H42F 109.5
H42E C423 H42F 109.5
C421 C424 H42G 109.5
C421 C424 H42H 109.5
H42G C424 H42H 109.5
C421 C424 H42I 109.5
H42G C424 H42I 109.5
H42H C424 H42I 109.5
C434 C431 C433 110.2(5)
C434 C431 C432 109.7(5)
C433 C431 C432 105.8(4)
C434 C431 C43 111.3(3)
C433 C431 C43 108.5(3)
C432 C431 C43 111.1(3)
C431 C432 H43A 109.5
C431 C432 H43B 109.5
H43A C432 H43B 109.5
C431 C432 H43C 109.5
H43A C432 H43C 109.5
H43B C432 H43C 109.5
C431 C433 H43D 109.5
C431 C433 H43E 109.5
H43D C433 H43E 109.5
C431 C433 H43F 109.5
H43D C433 H43F 109.5
H43E C433 H43F 109.5
C431 C434 H43G 109.5
C431 C434 H43H 109.5
H43G C434 H43H 109.5
C431 C434 H43I 109.5
H43G C434 H43I 109.5
H43H C434 H43I 109.5
C443 C441 C44 112.3(3)
C443 C441 C442 110.2(4)
C44 C441 C442 109.1(3)
C443 C441 C444 108.4(3)
C44 C441 C444 109.0(3)
C442 C441 C444 107.7(3)
C441 C442 H44A 109.5
C441 C442 H44B 109.5
H44A C442 H44B 109.5
C441 C442 H44C 109.5
H44A C442 H44C 109.5
H44B C442 H44C 109.5
C441 C443 H44D 109.5
C441 C443 H44E 109.5
H44D C443 H44E 109.5
C441 C443 H44F 109.5
H44D C443 H44F 109.5
H44E C443 H44F 109.5
C441 C444 H44G 109.5
C441 C444 H44H 109.5
H44G C444 H44H 109.5
C441 C444 H44I 109.5
H44G C444 H44I 109.5
H44H C444 H44I 109.5
C61 C611 N612 112.0(3)
C61 C611 H61A 109.2
N612 C611 H61A 109.2
C61 C611 H61B 109.2
N612 C611 H61B 109.2
H61A C611 H61B 107.9
C613 N612 C614 112.3(3)
C613 N612 C611 110.3(3)
C614 N612 C611 110.6(2)
C613 N612 H612 107.8
C614 N612 H612 107.8
C611 N612 H612 107.8
N612 C613 H61C 109.5
N612 C613 H61D 109.5
H61C C613 H61D 109.5
N612 C613 H61E 109.5
H61C C613 H61E 109.5
H61D C613 H61E 109.5
N612 C614 C615 113.5(3)
N612 C614 H61F 108.9
C615 C614 H61F 108.9
N612 C614 H61G 108.9
C615 C614 H61G 108.9
H61F C614 H61G 107.7
C614 C615 C616 111.1(3)
C614 C615 H61H 109.4
C616 C615 H61H 109.4
C614 C615 H61I 109.4
C616 C615 H61I 109.4
H61H C615 H61I 108.0
C615 C616 C626 114.8(3)
C615 C616 H61J 108.6
C626 C616 H61J 108.6
C615 C616 H61K 108.6
C626 C616 H61K 108.6
H61J C616 H61K 107.5
C62 C621 N622 110.7(3)
C62 C621 H62A 109.5
N622 C621 H62A 109.5
C62 C621 H62B 109.5
N622 C621 H62B 109.5
H62A C621 H62B 108.1
C623 N622 C621 109.7(3)
C623 N622 C624 112.4(3)
C621 N622 C624 110.8(3)
C623 N622 H622 107.9
C621 N622 H622 107.9
C624 N622 H622 107.9
N622 C623 H62C 109.5
N622 C623 H62D 109.5
H62C C623 H62D 109.5
N622 C623 H62E 109.5
H62C C623 H62E 109.5
H62D C623 H62E 109.5
N622 C624 C625 113.7(3)
N622 C624 H62F 108.8
C625 C624 H62F 108.8
N622 C624 H62G 108.8
C625 C624 H62G 108.8
H62F C624 H62G 107.7
C624 C625 C626 112.3(3)
C624 C625 H62H 109.1
C626 C625 H62H 109.1
C624 C625 H62I 109.1
C626 C625 H62I 109.1
H62H C625 H62I 107.9
C625 C626 C616 116.3(3)
C625 C626 H62J 108.2
C616 C626 H62J 108.2
C625 C626 H62K 108.2
C616 C626 H62K 108.2
H62J C626 H62K 107.4
C63 C631 N632 111.2(3)
C63 C631 H63A 109.4
N632 C631 H63A 109.4
C63 C631 H63B 109.4
N632 C631 H63B 109.4
H63A C631 H63B 108.0
C633 N632 C634 112.1(3)
C633 N632 C631 111.4(3)
C634 N632 C631 110.1(3)
C633 N632 H632 107.7
C634 N632 H632 107.7
C631 N632 H632 107.7
N632 C633 H63C 109.5
N632 C633 H63D 109.5
H63C C633 H63D 109.5
N632 C633 H63E 109.5
H63C C633 H63E 109.5
H63D C633 H63E 109.5
N632 C634 C635 114.1(3)
N632 C634 H63F 108.7
C635 C634 H63F 108.7
N632 C634 H63G 108.7
C635 C634 H63G 108.7
H63F C634 H63G 107.6
C636 C635 C634 111.9(3)
C636 C635 H63H 109.2
C634 C635 H63H 109.2
C636 C635 H63I 109.2
C634 C635 H63I 109.2
H63H C635 H63I 107.9
C646 C636 C635 115.0(3)
C646 C636 H63J 108.5
C635 C636 H63J 108.5
C646 C636 H63K 108.5
C635 C636 H63K 108.5
H63J C636 H63K 107.5
C64 C641 N642 110.0(3)
C64 C641 H64A 109.7
N642 C641 H64A 109.7
C64 C641 H64B 109.7
N642 C641 H64B 109.7
H64A C641 H64B 108.2
C643 N642 C644 113.6(3)
C643 N642 C641 109.6(3)
C644 N642 C641 110.5(2)
C643 N642 H642 107.6
C644 N642 H642 107.6
C641 N642 H642 107.6
N642 C643 H64C 109.5
N642 C643 H64D 109.5
H64C C643 H64D 109.5
N642 C643 H64E 109.5
H64C C643 H64E 109.5
H64D C643 H64E 109.5
N642 C644 C645 113.3(3)
N642 C644 H64F 108.9
C645 C644 H64F 108.9
N642 C644 H64G 108.9
C645 C644 H64G 108.9
H64F C644 H64G 107.7
C646 C645 C644 112.2(3)
C646 C645 H64H 109.2
C644 C645 H64H 109.2
C646 C645 H64I 109.2
C644 C645 H64I 109.2
H64H C645 H64I 107.9
C645 C646 C636 115.4(3)
C645 C646 H64J 108.4
C636 C646 H64J 108.4
C645 C646 H64K 108.4
C636 C646 H64K 108.4
H64J C646 H64K 107.5

loop_
_geom_bond_atom_site_label_1
_geom_bond_atom_site_label_2
_geom_bond_distance
Cu1 O11 1.896(2)
Cu1 O14 1.898(2)
Cu1 N242 1.970(3)
Cu1 N212 1.968(3)
Cu1 O2 2.294(2)
O1 S3 1.474(3)
O1 Cu2 2.280(2)
Cu2 O12 1.910(2)
Cu2 O13 1.914(2)
Cu2 N222 1.975(3)
Cu2 N232 1.983(3)
O2 S3 1.478(3)
S3 O4 1.452(2)
S3 O3 1.477(3)
O11 C11 1.329(4)
C11 C21 1.412(5)
C11 C61 1.416(4)
O12 C12 1.318(4)
C12 C62 1.403(5)
C12 C22 1.421(5)
O13 C13 1.322(4)
C13 C63 1.413(5)
C13 C23 1.417(5)
O14 C14 1.340(4)
C14 C24 1.407(5)
C14 C64 1.407(4)
C21 C31 1.417(5)
C21 C211 1.453(4)
C22 C32 1.419(5)
C22 C221 1.433(5)
C23 C33 1.411(4)
C23 C231 1.451(5)
C24 C34 1.416(5)
C24 C241 1.438(4)
C31 C41 1.382(5)
C31 H31A 0.9300
C32 C42 1.391(6)
C32 H32A 0.9300
C33 C43 1.377(5)
C33 H33A 0.9300
C34 C44 1.387(4)
C34 H34A 0.9300
C41 C51 1.410(5)
C41 C411 1.545(5)
C42 C52 1.397(5)
C42 C421 1.533(5)
C43 C53 1.410(5)
C43 C431 1.549(4)
C44 C54 1.387(5)
C44 C441 1.541(5)
C51 C61 1.387(5)
C51 H51A 0.9300
C52 C62 1.400(5)
C52 H52A 0.9300
C53 C63 1.377(4)
C53 H53A 0.9300
C54 C64 1.404(5)
C54 H54A 0.9300
C61 C611 1.488(5)
C62 C621 1.499(5)
C63 C631 1.489(5)
C64 C641 1.489(5)
O100 C100 1.459(6)
O100 H100 0.8200
C100 H10A 0.9600
C100 H10B 0.9600
C100 H10C 0.9600
O200 C200 1.357(6)
O200 H200 0.8200
C200 H20A 0.9600
C200 H20B 0.9600
C200 H20C 0.9600
C211 N212 1.272(4)
C211 H21A 0.9300
N212 O213 1.406(3)
O213 H213 0.8200
C221 N222 1.287(4)
C221 H22A 0.9300
N222 O223 1.390(4)
O223 H223 0.8200
C231 N232 1.283(4)
C231 H23A 0.9300
N232 O233 1.394(3)
O233 H233 0.8200
C241 N242 1.279(4)
C241 H24A 0.9300
N242 O243 1.409(3)
O243 H243 0.8200
C411 C412 1.474(6)
C411 C414 1.529(6)
C411 C413 1.564(6)
C412 H41A 0.9600
C412 H41B 0.9600
C412 H41C 0.9600
C413 H41D 0.9600
C413 H41E 0.9600
C413 H41F 0.9600
C414 H41G 0.9600
C414 H41H 0.9600
C414 H41I 0.9600
C421 C424 1.504(5)
C421 C422 1.515(6)
C421 C423 1.544(6)
C422 H42A 0.9600
C422 H42B 0.9600
C422 H42C 0.9600
C423 H42D 0.9600
C423 H42E 0.9600
C423 H42F 0.9600
C424 H42G 0.9600
C424 H42H 0.9600
C424 H42I 0.9600
C431 C434 1.493(6)
C431 C433 1.498(6)
C431 C432 1.524(6)
C432 H43A 0.9600
C432 H43B 0.9600
C432 H43C 0.9600
C433 H43D 0.9600
C433 H43E 0.9600
C433 H43F 0.9600
C434 H43G 0.9600
C434 H43H 0.9600
C434 H43I 0.9600
C441 C443 1.491(5)
C441 C442 1.538(5)
C441 C444 1.557(5)
C442 H44A 0.9600
C442 H44B 0.9600
C442 H44C 0.9600
C443 H44D 0.9600
C443 H44E 0.9600
C443 H44F 0.9600
C444 H44G 0.9600
C444 H44H 0.9600
C444 H44I 0.9600
C611 N612 1.525(4)
C611 H61A 0.9700
C611 H61B 0.9700
N612 C613 1.491(4)
N612 C614 1.494(4)
N612 H612 0.9100
C613 H61C 0.9600
C613 H61D 0.9600
C613 H61E 0.9600
C614 C615 1.532(5)
C614 H61F 0.9700
C614 H61G 0.9700
C615 C616 1.531(5)
C615 H61H 0.9700
C615 H61I 0.9700
C616 C626 1.555(6)
C616 H61J 0.9700
C616 H61K 0.9700
C621 N622 1.505(4)
C621 H62A 0.9700
C621 H62B 0.9700
N622 C623 1.503(4)
N622 C624 1.507(4)
N622 H622 0.9100
C623 H62C 0.9600
C623 H62D 0.9600
C623 H62E 0.9600
C624 C625 1.517(5)
C624 H62F 0.9700
C624 H62G 0.9700
C625 C626 1.515(5)
C625 H62H 0.9700
C625 H62I 0.9700
C626 H62J 0.9700
C626 H62K 0.9700
C631 N632 1.510(4)
C631 H63A 0.9700
C631 H63B 0.9700
N632 C633 1.492(4)
N632 C634 1.500(4)
N632 H632 0.9100
C633 H63C 0.9600
C633 H63D 0.9600
C633 H63E 0.9600
C634 C635 1.530(5)
C634 H63F 0.9700
C634 H63G 0.9700
C635 C636 1.527(5)
C635 H63H 0.9700
C635 H63I 0.9700
C636 C646 1.523(5)
C636 H63J 0.9700
C636 H63K 0.9700
C641 N642 1.509(4)
C641 H64A 0.9700
C641 H64B 0.9700
N642 C643 1.502(4)
N642 C644 1.506(4)
N642 H642 0.9100
C643 H64C 0.9600
C643 H64D 0.9600
C643 H64E 0.9600
C644 C645 1.536(5)
C644 H64F 0.9700
C644 H64G 0.9700
C645 C646 1.501(5)
C645 H64H 0.9700
C645 H64I 0.9700
C646 H64J 0.9700
C646 H64K 0.9700

loop_
_platon_squeeze_void_nr
_platon_squeeze_void_average_x
_platon_squeeze_void_average_y
_platon_squeeze_void_average_z
_platon_squeeze_void_volume
_platon_squeeze_void_count_electrons
_platon_squeeze_void_content
1 0.000 0.000 0.000 126 22 ' '
2 0.000 0.016 0.462 1315 181 ' '
3 0.000 0.500 0.500 126 22 ' '
4 0.375 0.551 0.443 11 2 ' '
5 0.375 0.949 0.943 11 2 ' '
6 0.625 0.051 0.056 11 2 ' '
7 0.625 0.449 0.556 11 2 ' '
